data_1008488
loop_
_publ_author_name
'Auffret, S.'
'Pierre, J.'
'Lambert, B.'
'Soubeyroux, J. L.'
'Chroboczek, J. A.'

_publ_section_title
;
Crystallographic and magnetic structures of Er~3~Si~5~
;
_journal_coden_ASTM PHYBE3
_journal_issue 3
_journal_name_full 'Physica B: Condensed Matter'
_journal_page_first 271
_journal_page_last 280
_journal_paper_doi 10.1016/0921-4526(90)90022-M
_journal_volume 162
_journal_year 1990
_chemical_formula_structural 'Er2 Si3.333'
_chemical_formula_sum 'Er2 Si3.333'
_chemical_name_systematic 'Erbium silicide (2/3.3)'
_space_group_IT_number 47
_symmetry_cell_setting orthorhombic
_symmetry_Int_Tables_number 47
_symmetry_space_group_name_Hall '-P 2 2'
_symmetry_space_group_name_H-M 'P m m m'
_cell_angle_alpha 90
_cell_angle_beta 90
_cell_angle_gamma 90
_cell_formula_units_Z 1
_cell_length_a 6.538(2)
_cell_length_b 3.793(2)
_cell_length_c 4.082(2)
_cell_volume 101.2
_refine_ls_R_factor_all 0.082
_cod_database_code 1008488

loop_
_symmetry_equiv_pos_as_xyz
x,y,z
-x,-y,z
x,-y,-z
-x,y,-z
-x,-y,-z
x,y,-z
-x,y,z
x,-y,z

loop_
_atom_site_label
_atom_site_type_symbol
_atom_site_symmetry_multiplicity
_atom_site_Wyckoff_symbol
_atom_site_fract_x
_atom_site_fract_y
_atom_site_fract_z
_atom_site_occupancy
_atom_site_attached_hydrogens
_atom_site_calc_flag
Er1 Er0 1 c 0. 0. 0.5 1. 0 d
Er2 Er0 1 h 0.5 0.5 0.5 1. 0 d
Si1 Si0 2 k 0.897(2) 0.5 0. 1. 0 d
Si2 Si0 2 i 0.328(2) 0. 0. 0.667 0 d

loop_
_atom_type_symbol
_atom_type_oxidation_number
Er0 0.000
Si0 0.000
